data_7115952
loop_
_publ_author_name
'Jing Zhou'
'Qi-Lin Wang'
'Lin Peng'
'Fang Tian'
'Xiao-Ying Xu'
'Li-Xin Wang'

_publ_section_title
;
 An organocatalytic domino Michael-alkylation reaction: highly
 enantioselective construction of spiro-cyclopentanoneoxindoles and
 tetronic acid scaffolds
;
_journal_name_full Chem.Commun.
_journal_page_first 14601
_journal_paper_doi 10.1039/C4cc05207B
_journal_volume 50
_journal_year 2014
_chemical_absolute_configuration ad
_chemical_formula_sum 'C54 H52 Br2 N2 O14'
_chemical_formula_weight 1112.79
_chemical_name_systematic
;
 ?
;
_space_group_crystal_system monoclinic
_space_group_IT_number 4
_space_group_name_Hall 'P 2yb'
_space_group_name_H-M_alt 'P 1 21 1'
_symmetry_space_group_name_Hall 'P 2yb'
_symmetry_space_group_name_H-M 'P 1 21 1'
_atom_sites_solution_hydrogens geom
_audit_creation_method SHELXL-2013
_cell_angle_alpha 90
_cell_angle_beta 100.115(4)
_cell_angle_gamma 90
_cell_formula_units_Z 2
_cell_length_a 12.0921(5)
_cell_length_b 12.0539(5)
_cell_length_c 18.6826(8)
_cell_measurement_reflns_used 4355
_cell_measurement_temperature 290(2)
_cell_measurement_theta_max 29.0663
_cell_measurement_theta_min 3.0532
_cell_volume 2680.8(2)
_computing_cell_refinement 'CrysAlisPro (Agilent Technologies)'
_computing_data_collection 'CrysAlisPro (Agilent Technologies)'
_computing_data_reduction 'CrysAlisPro (Agilent Technologies)'
_computing_molecular_graphics 'Ortep-3 (L. J. Farrugia, 2001)'
_computing_publication_material SHELXL-2013
_computing_structure_refinement 'SHELXL-2013 (Sheldrick, 2013)'
_computing_structure_solution 'SHELXS-97 (Sheldrick, 1997)'
_diffrn_ambient_temperature 290(2)
_diffrn_detector_area_resol_mean 15.9149
_diffrn_measured_fraction_theta_full 0.997
_diffrn_measured_fraction_theta_max 0.903
_diffrn_measurement_device_type 'Gemini S Ultra, Agilent Technologies'
_diffrn_measurement_method '\w scans'
_diffrn_radiation_type MoK\a
_diffrn_radiation_wavelength 0.71073
_diffrn_reflns_av_R_equivalents 0.0399
_diffrn_reflns_av_unetI/netI 0.0718
_diffrn_reflns_Laue_measured_fraction_full 0.997
_diffrn_reflns_Laue_measured_fraction_max 0.903
_diffrn_reflns_limit_h_max 14
_diffrn_reflns_limit_h_min -16
_diffrn_reflns_limit_k_max 15
_diffrn_reflns_limit_k_min -16
_diffrn_reflns_limit_l_max 25
_diffrn_reflns_limit_l_min -24
_diffrn_reflns_number 29024
_diffrn_reflns_point_group_measured_fraction_full 0.998
_diffrn_reflns_point_group_measured_fraction_max 0.859
_diffrn_reflns_theta_full 25.242
_diffrn_reflns_theta_max 29.131
_diffrn_reflns_theta_min 3.059
_diffrn_source 'Enhance (Mo) X-ray Source'
_exptl_absorpt_coefficient_mu 1.578
_exptl_absorpt_correction_T_max 1.00000
_exptl_absorpt_correction_T_min 0.79331
_exptl_absorpt_correction_type multi-scan
_exptl_absorpt_process_details
;
CrysAlisPro, Agilent Technologies,
Version 1.171.36.21 (release 14-08-2012 CrysAlis171 .NET)
(compiled Sep 14 2012,17:21:16)
Empirical absorption correction using spherical harmonics,
 implemented in SCALE3 ABSPACK scaling algorithm.
;
_exptl_crystal_density_diffrn 1.379
_exptl_crystal_F_000 1144
_exptl_crystal_size_max 0.370
_exptl_crystal_size_mid 0.320
_exptl_crystal_size_min 0.300
_refine_diff_density_max 0.490
_refine_diff_density_min -0.457
_refine_diff_density_rms 0.051
_refine_ls_abs_structure_details
;
 Flack x determined using 2295 quotients [(I+)-(I-)]/[(I+)+(I-)]
 (Parsons and Flack (2004), Acta Cryst. A60, s61).
;
_refine_ls_abs_structure_Flack -0.004(4)
_refine_ls_extinction_method none
_refine_ls_goodness_of_fit_ref 1.002
_refine_ls_hydrogen_treatment constr
_refine_ls_matrix_type full
_refine_ls_number_parameters 669
_refine_ls_number_reflns 12422
_refine_ls_number_restraints 74
_refine_ls_restrained_S_all 1.015
_refine_ls_R_factor_all 0.1458
_refine_ls_R_factor_gt 0.0658
_refine_ls_shift/su_max 0.001
_refine_ls_shift/su_mean 0.000
_refine_ls_structure_factor_coef Fsqd
_refine_ls_weighting_details 'w=1/[\s^2^(Fo^2^)+(0.0816P)^2^+0.7871P] where P=(Fo^2^+2Fc^2^)/3'
_refine_ls_weighting_scheme calc
_refine_ls_wR_factor_gt 0.1455
_refine_ls_wR_factor_ref 0.1806
_reflns_Friedel_coverage 0.821
_reflns_Friedel_fraction_full 0.998
_reflns_Friedel_fraction_max 0.811
_reflns_number_gt 6446
_reflns_number_total 12422
_reflns_threshold_expression 'I > 2\s(I)'
_cod_data_source_file c4cc05207b2.cif
_cod_data_source_block shelxl
_cod_database_code 7115952
_shelx_space_group_comment
;
The symmetry employed for this shelxl refinement is uniquely defined
by the following loop, which should always be used as a source of
symmetry information in preference to the above space-group names.
They are only intended as comments.
;
_shelx_estimated_absorpt_t_min 0.593
_shelx_estimated_absorpt_t_max 0.649
_shelxl_version_number 2013-4

loop_
_space_group_symop_operation_xyz
'x, y, z'
'-x, y+1/2, -z'

loop_
_atom_site_label
_atom_site_type_symbol
_atom_site_fract_x
_atom_site_fract_y
_atom_site_fract_z
_atom_site_U_iso_or_equiv
_atom_site_adp_type
_atom_site_occupancy
_atom_site_site_symmetry_order
_atom_site_calc_flag
_atom_site_refinement_flags_posn
_atom_site_refinement_flags_adp
_atom_site_refinement_flags_occupancy
_atom_site_disorder_assembly
_atom_site_disorder_group
Br1 Br 1.14645(7) 0.6061(2) 0.58393(5) 0.0863(3) Uani 1 1 d . . . . .
O12 O -0.2212(4) 0.2955(6) 0.0065(3) 0.0838(17) Uani 1 1 d . . . . .
O10 O -0.0892(4) 0.4084(5) 0.1116(3) 0.0650(13) Uani 1 1 d . . . . .
O5 O 1.0168(4) 0.7335(5) 0.3136(3) 0.0764(15) Uani 1 1 d . . . . .
N1 N 0.8866(4) 0.6016(6) 0.2894(3) 0.0618(14) Uani 1 1 d . . . . .
C39 C 0.1048(5) 0.3474(6) 0.1269(3) 0.0489(15) Uani 1 1 d . U . . .
N2 N -0.0341(5) 0.2848(6) 0.0295(3) 0.0566(14) Uani 1 1 d . . . . .
C22 C 0.5788(5) 0.3537(6) 0.2959(4) 0.0605(19) Uani 1 1 d . . . . .
H22 H 0.5194 0.3955 0.3134 0.073 Uiso 1 1 calc R U . A 1
O8 O 0.1969(5) 0.1168(6) 0.2190(5) 0.114(2) Uani 1 1 d . . . . .
C10 C 0.6964(6) 0.6052(9) 0.2881(4) 0.0691(18) Uani 1 1 d . . . . .
O14 O 0.3229(4) 0.4117(7) 0.3578(3) 0.095(2) Uani 1 1 d . . . . .
C47 C -0.1351(6) 0.2645(8) -0.0194(4) 0.068(2) Uani 1 1 d . . . . .
C15 C 0.7934(7) 0.6698(7) 0.2961(4) 0.066(2) Uani 1 1 d . . . . .
C35 C 0.1182(5) 0.2976(6) 0.2061(4) 0.0480(15) Uani 1 1 d . U . . .
H35 H 0.0574 0.3260 0.2295 0.058 Uiso 1 1 calc R U . . .
C9 C 0.7251(6) 0.4864(7) 0.2754(4) 0.0601(18) Uani 1 1 d . . . . .
C36 C 0.2299(5) 0.3447(6) 0.2455(4) 0.0526(16) Uani 1 1 d . . . . .
H36 H 0.2892 0.2928 0.2381 0.063 Uiso 1 1 calc R U . . .
C40 C 0.1549(6) 0.2770(7) 0.0756(4) 0.0589(18) Uani 1 1 d . . . . .
C24 C 0.6657(7) 0.4411(8) 0.2005(4) 0.076(2) Uani 1 1 d . . . . .
H24A H 0.6387 0.5017 0.1680 0.091 Uiso 1 1 calc R U . . .
H24B H 0.7172 0.3964 0.1783 0.091 Uiso 1 1 calc R U . . .
C45 C 0.0715(6) 0.2399(7) 0.0190(4) 0.0603(18) Uani 1 1 d . . . . .
C7 C 0.6974(6) 0.4502(7) 0.4049(4) 0.066(2) Uani 1 1 d . . . . .
C2 C 0.9116(7) 0.6172(8) 0.5298(4) 0.072(2) Uani 1 1 d . . . . .
H2 H 0.9128 0.6789 0.5598 0.086 Uiso 1 1 calc R U . . .
O11 O -0.1344(5) 0.2212(8) -0.0772(4) 0.121(3) Uani 1 1 d . . . . .
C32 C -0.0920(7) 0.1546(7) 0.2016(5) 0.077(2) Uani 1 1 d . . . . .
H32 H -0.0906 0.2186 0.2295 0.093 Uiso 1 1 calc R U . . .
C37 C 0.2483(5) 0.4518(6) 0.2065(4) 0.0502(16) Uani 1 1 d . . . . .
C4 C 0.8094(6) 0.4888(7) 0.4457(4) 0.0573(18) Uani 1 1 d . . . . .
C31 C 0.0032(6) 0.1193(7) 0.1812(4) 0.0597(17) Uani 1 1 d . . . . .
C21 C 1.1026(12) 0.9048(10) 0.3377(8) 0.140(5) Uani 1 1 d . . . . .
H21A H 1.0670 0.9097 0.3797 0.210 Uiso 1 1 calc R U . . .
H21B H 1.0525 0.9325 0.2959 0.210 Uiso 1 1 calc R U . . .
H21C H 1.1702 0.9482 0.3456 0.210 Uiso 1 1 calc R U . . .
O2 O 0.9083(4) 0.4101(5) 0.2732(3) 0.0721(14) Uani 1 1 d . . . . .
C6 C 1.0083(6) 0.4700(7) 0.4829(4) 0.0632(19) Uani 1 1 d . . . . .
H6 H 1.0748 0.4323 0.4812 0.076 Uiso 1 1 calc R U . . .
C46 C -0.0199(6) 0.3537(6) 0.0911(4) 0.0509(16) Uani 1 1 d . . . . .
C41 C 0.2657(6) 0.2442(8) 0.0759(5) 0.082(3) Uani 1 1 d . . . . .
H41 H 0.3224 0.2673 0.1132 0.099 Uiso 1 1 calc R U . . .
C44 C 0.0942(7) 0.1704(9) -0.0339(5) 0.086(3) Uani 1 1 d . . . . .
H44 H 0.0372 0.1448 -0.0702 0.104 Uiso 1 1 calc R U . . .
C52 C 0.2327(6) 0.3547(8) 0.3275(4) 0.069(2) Uani 1 1 d . . . . .
C34 C 0.1132(6) 0.1728(7) 0.2049(5) 0.067(2) Uani 1 1 d . . . . .
C8 C 0.6937(6) 0.4021(7) 0.3300(4) 0.0575(18) Uani 1 1 d . . . . .
H8 H 0.7486 0.3417 0.3342 0.069 Uiso 1 1 calc R U . . .
C5 C 0.9092(6) 0.4335(7) 0.4422(4) 0.0621(18) Uani 1 1 d . . . . .
H5 H 0.9089 0.3718 0.4122 0.075 Uiso 1 1 calc R U . . .
C38 C 0.1572(6) 0.4626(6) 0.1412(4) 0.0600(18) Uani 1 1 d . . . . .
H38A H 0.1881 0.4877 0.0995 0.072 Uiso 1 1 calc R U . . .
H38B H 0.1011 0.5157 0.1505 0.072 Uiso 1 1 calc R U . . .
C11 C 0.5925(8) 0.6532(9) 0.2914(6) 0.096(3) Uani 1 1 d . . . . .
H11 H 0.5269 0.6114 0.2848 0.115 Uiso 1 1 calc R U . . .
C18 C 1.1307(7) 0.7865(7) 0.3252(4) 0.074(2) Uani 1 1 d . . . . .
C42 C 0.2909(7) 0.1786(10) 0.0218(6) 0.110(4) Uani 1 1 d . . . . .
H42 H 0.3652 0.1602 0.0206 0.132 Uiso 1 1 calc R U . . .
C23 C 0.5700(6) 0.3724(9) 0.2157(5) 0.085(3) Uani 1 1 d . . . . .
C13 C 0.6856(10) 0.8301(9) 0.3129(9) 0.129(5) Uani 1 1 d . . . . .
H13 H 0.6811 0.9062 0.3200 0.155 Uiso 1 1 calc R U . . .
C1 C 1.0091(7) 0.5610(7) 0.5257(4) 0.063(2) Uani 1 1 d . . . . .
C12 C 0.5915(10) 0.7689(10) 0.3054(8) 0.129(4) Uani 1 1 d . . . . .
H12 H 0.5240 0.8032 0.3095 0.155 Uiso 1 1 calc R U . . .
C54 C 0.3862(17) 0.3367(17) 0.4752(8) 0.204(9) Uani 1 1 d . U . . .
H54A H 0.3363 0.2747 0.4638 0.306 Uiso 1 1 calc R U . . .
H54B H 0.3990 0.3496 0.5267 0.306 Uiso 1 1 calc R U . . .
H54C H 0.4563 0.3208 0.4600 0.306 Uiso 1 1 calc R U . . .
C43 C 0.2050(8) 0.1389(10) -0.0321(6) 0.118(4) Uani 1 1 d . . . . .
H43 H 0.2224 0.0905 -0.0672 0.142 Uiso 1 1 calc R U . . .
C14 C 0.7889(8) 0.7828(9) 0.3104(6) 0.100(3) Uani 1 1 d . . . . .
H14 H 0.8539 0.8256 0.3181 0.120 Uiso 1 1 calc R U . . .
C33 C -0.1927(8) 0.0972(11) 0.1818(6) 0.110(3) Uani 1 1 d . . . . .
H33 H -0.2573 0.1210 0.1978 0.133 Uiso 1 1 calc R U . . .
C53 C 0.3363(11) 0.4342(16) 0.4378(6) 0.143(5) Uani 1 1 d . U . . .
H53A H 0.3844 0.4981 0.4506 0.172 Uiso 1 1 calc R U . . .
H53B H 0.2638 0.4492 0.4512 0.172 Uiso 1 1 calc R U . . .
C30 C -0.0018(9) 0.0238(8) 0.1377(6) 0.099(3) Uani 1 1 d . . . . .
H30 H 0.0630 -0.0022 0.1229 0.118 Uiso 1 1 calc R U . . .
C3 C 0.8128(7) 0.5816(7) 0.4896(4) 0.070(2) Uani 1 1 d . . . . .
H3 H 0.7468 0.6202 0.4916 0.084 Uiso 1 1 calc R U . . .
C49 C -0.4059(8) 0.3357(14) 0.0138(6) 0.140(6) Uani 1 1 d . . . . .
H49A H -0.4032 0.2855 0.0539 0.210 Uiso 1 1 calc R U . . .
H49B H -0.4822 0.3437 -0.0107 0.210 Uiso 1 1 calc R U . . .
H49C H -0.3771 0.4067 0.0314 0.210 Uiso 1 1 calc R U . . .
C28 C -0.1954(10) 0.0079(11) 0.1397(7) 0.113(4) Uani 1 1 d . . . . .
O3 O 0.5042(6) 0.3211(8) 0.1753(4) 0.166(5) Uani 1 1 d D . . . .
C48 C -0.3364(7) 0.2910(10) -0.0378(5) 0.092(3) Uani 1 1 d . . . . .
C51 C -0.3411(10) 0.3617(17) -0.1036(7) 0.164(7) Uani 1 1 d . . . . .
H51A H -0.2956 0.4266 -0.0914 0.246 Uiso 1 1 calc R U . . .
H51B H -0.4174 0.3835 -0.1211 0.246 Uiso 1 1 calc R U . . .
H51C H -0.3133 0.3206 -0.1407 0.246 Uiso 1 1 calc R U . . .
C20 C 1.1789(11) 0.7753(11) 0.2571(6) 0.129(5) Uani 1 1 d . . . . .
H20A H 1.2290 0.8361 0.2536 0.193 Uiso 1 1 calc R U . . .
H20B H 1.1193 0.7759 0.2157 0.193 Uiso 1 1 calc R U . . .
H20C H 1.2195 0.7067 0.2582 0.193 Uiso 1 1 calc R U . . .
C50 C -0.3675(10) 0.1718(15) -0.0585(10) 0.180(7) Uani 1 1 d . . . . .
H50A H -0.3144 0.1419 -0.0860 0.271 Uiso 1 1 calc R U . . .
H50B H -0.4414 0.1697 -0.0875 0.271 Uiso 1 1 calc R U . . .
H50C H -0.3664 0.1285 -0.0153 0.271 Uiso 1 1 calc R U . . .
O13 O 0.1649(5) 0.3184(7) 0.3595(3) 0.102(2) Uani 1 1 d . . . . .
C16 C 0.8511(6) 0.4915(7) 0.2785(4) 0.0581(18) Uani 1 1 d . . . . .
Br2 Br -0.33213(17) -0.0695(3) 0.11134(14) 0.2250(12) Uani 1 1 d . . . . .
O9 O 0.3257(5) 0.5150(5) 0.2218(3) 0.0837(16) Uani 1 1 d . . . . .
C17 C 1.0020(7) 0.6289(7) 0.2987(4) 0.066(2) Uani 1 1 d . . . . .
O1 O 0.6132(5) 0.4656(8) 0.4292(3) 0.111(2) Uani 1 1 d . . . . .
O4 O 1.0725(5) 0.5621(6) 0.2909(5) 0.106(2) Uani 1 1 d . . . . .
C29 C -0.1006(12) -0.0312(10) 0.1171(6) 0.121(4) Uani 1 1 d . . . . .
H29 H -0.1038 -0.0943 0.0882 0.145 Uiso 1 1 calc R U . . .
C19 C 1.2005(12) 0.7357(16) 0.3925(7) 0.172(7) Uani 1 1 d . . . . .
H19A H 1.2188 0.6604 0.3824 0.257 Uiso 1 1 calc R U . . .
H19B H 1.1585 0.7368 0.4316 0.257 Uiso 1 1 calc R U . . .
H19C H 1.2685 0.7776 0.4061 0.257 Uiso 1 1 calc R U . . .
O7' O 0.4597(11) 0.2061(9) 0.3258(9) 0.073(2) Uani 0.459(10) 1 d D U P B 1
C25' C 0.5656(6) 0.2329(7) 0.3110(5) 0.084(2) Uani 0.459(10) 1 d D U P B 1
O6' O 0.6373(18) 0.1725(19) 0.2964(6) 0.112(3) Uani 0.459(10) 1 d D U P B 1
C26' C 0.441(3) 0.0872(9) 0.3265(11) 0.126(6) Uani 0.459(10) 1 d D U P B 1
H26A H 0.5066 0.0472 0.3171 0.151 Uiso 0.459(10) 1 calc R U P B 1
H26B H 0.3768 0.0663 0.2903 0.151 Uiso 0.459(10) 1 calc R U P B 1
C27' C 0.420(3) 0.064(2) 0.4017(13) 0.186(8) Uani 0.459(10) 1 d D U P B 1
H27A H 0.4053 -0.0141 0.4064 0.279 Uiso 0.459(10) 1 calc R U P B 1
H27B H 0.3558 0.1055 0.4103 0.279 Uiso 0.459(10) 1 calc R U P B 1
H27C H 0.4844 0.0845 0.4366 0.279 Uiso 0.459(10) 1 calc R U P B 1
C25 C 0.5656(6) 0.2329(7) 0.3110(5) 0.084(2) Uani 0.541(10) 1 d D U P B 2
O7 O 0.4644(9) 0.1948(8) 0.2835(8) 0.073(2) Uani 0.541(10) 1 d D U P B 2
C26 C 0.449(2) 0.0755(8) 0.2797(10) 0.126(6) Uani 0.541(10) 1 d D U P B 2
H26C H 0.5157 0.0387 0.2694 0.151 Uiso 0.541(10) 1 calc R U P B 2
H26D H 0.3856 0.0557 0.2424 0.151 Uiso 0.541(10) 1 calc R U P B 2
O6 O 0.6437(15) 0.1706(17) 0.3251(7) 0.112(3) Uani 0.541(10) 1 d D U P B 2
C27 C 0.427(3) 0.045(2) 0.3538(12) 0.186(8) Uani 0.541(10) 1 d D U P B 2
H27D H 0.4158 -0.0340 0.3560 0.279 Uiso 0.541(10) 1 calc R U P B 2
H27E H 0.3611 0.0825 0.3629 0.279 Uiso 0.541(10) 1 calc R U P B 2
H27F H 0.4903 0.0658 0.3898 0.279 Uiso 0.541(10) 1 calc R U P B 2

loop_
_atom_site_aniso_label
_atom_site_aniso_U_11
_atom_site_aniso_U_22
_atom_site_aniso_U_33
_atom_site_aniso_U_23
_atom_site_aniso_U_13
_atom_site_aniso_U_12
Br1 0.0730(5) 0.0836(6) 0.0919(5) -0.0122(5) -0.0141(4) -0.0197(5)
O12 0.042(3) 0.136(5) 0.067(3) -0.023(3) -0.007(2) 0.002(3)
O10 0.051(3) 0.074(3) 0.065(3) -0.010(3) -0.006(2) 0.013(3)
O5 0.067(3) 0.065(4) 0.100(4) -0.014(3) 0.024(3) -0.015(3)
N1 0.048(3) 0.066(4) 0.072(3) -0.004(4) 0.014(3) -0.005(3)
C39 0.043(4) 0.044(4) 0.055(3) -0.006(3) -0.004(3) 0.001(3)
N2 0.046(3) 0.064(4) 0.057(3) -0.011(3) 0.001(3) -0.002(3)
C22 0.030(3) 0.058(4) 0.090(5) -0.006(4) 0.003(3) -0.001(3)
O8 0.061(3) 0.060(3) 0.213(7) 0.026(5) 0.000(4) 0.003(3)
C10 0.050(4) 0.078(5) 0.076(4) -0.004(5) 0.003(3) 0.005(5)
O14 0.055(3) 0.167(6) 0.059(3) -0.010(4) -0.004(3) -0.026(4)
C47 0.049(4) 0.090(6) 0.061(5) -0.013(4) -0.003(4) 0.007(4)
C15 0.060(5) 0.058(5) 0.080(5) 0.000(4) 0.010(4) 0.003(4)
C35 0.032(3) 0.052(4) 0.059(4) 0.004(3) 0.004(3) 0.003(3)
C9 0.042(4) 0.071(5) 0.065(4) -0.012(4) 0.005(3) -0.005(3)
C36 0.035(3) 0.059(4) 0.062(4) -0.001(4) 0.005(3) 0.004(3)
C40 0.049(4) 0.058(4) 0.069(4) -0.011(4) 0.008(3) -0.009(3)
C24 0.062(5) 0.093(6) 0.066(5) -0.016(4) -0.005(4) -0.015(4)
C45 0.042(4) 0.068(5) 0.071(4) -0.018(4) 0.010(3) -0.010(3)
C7 0.041(4) 0.090(6) 0.069(5) -0.007(4) 0.011(3) -0.012(4)
C2 0.077(5) 0.063(5) 0.075(4) -0.016(5) 0.013(4) -0.002(5)
O11 0.071(4) 0.182(8) 0.096(5) -0.066(5) -0.024(3) 0.032(4)
C32 0.062(5) 0.073(5) 0.097(6) -0.023(4) 0.013(4) -0.018(4)
C37 0.038(3) 0.054(4) 0.057(4) -0.011(3) 0.004(3) -0.004(3)
C4 0.047(4) 0.064(5) 0.059(4) -0.006(4) 0.006(3) -0.009(3)
C31 0.058(4) 0.042(4) 0.077(4) 0.006(4) 0.007(3) -0.004(4)
C21 0.183(13) 0.085(8) 0.176(12) -0.041(8) 0.095(11) -0.061(8)
O2 0.058(3) 0.072(4) 0.090(4) -0.025(3) 0.024(3) -0.006(3)
C6 0.050(4) 0.067(5) 0.072(5) -0.011(4) 0.009(4) -0.001(4)
C46 0.044(4) 0.047(4) 0.057(4) 0.001(3) -0.005(3) 0.003(3)
C41 0.043(4) 0.097(6) 0.105(6) -0.046(6) 0.010(4) -0.012(4)
C44 0.060(5) 0.101(6) 0.100(6) -0.047(6) 0.016(5) -0.019(5)
C52 0.040(4) 0.094(6) 0.069(5) 0.015(4) -0.001(4) -0.002(4)
C34 0.047(4) 0.058(5) 0.093(6) 0.016(4) 0.000(4) 0.007(4)
C8 0.033(3) 0.065(5) 0.073(5) -0.009(4) 0.004(3) -0.006(3)
C5 0.047(4) 0.063(5) 0.074(5) -0.014(4) 0.003(3) -0.001(3)
C38 0.058(4) 0.050(4) 0.069(4) 0.007(4) 0.003(4) 0.000(3)
C11 0.064(6) 0.091(7) 0.131(8) -0.005(6) 0.015(5) 0.003(5)
C18 0.083(6) 0.070(5) 0.075(5) -0.009(4) 0.028(5) -0.037(5)
C42 0.045(5) 0.142(9) 0.146(9) -0.073(8) 0.026(5) -0.017(5)
C23 0.041(4) 0.118(7) 0.087(6) -0.039(5) -0.010(4) -0.005(5)
C13 0.080(8) 0.063(6) 0.237(15) -0.019(8) 0.008(8) 0.012(6)
C1 0.064(5) 0.064(5) 0.056(4) 0.001(4) 0.000(4) -0.015(4)
C12 0.088(8) 0.087(8) 0.212(14) -0.010(8) 0.025(8) 0.032(6)
C54 0.24(2) 0.25(2) 0.113(10) 0.048(12) 0.007(12) -0.081(15)
C43 0.066(6) 0.144(11) 0.150(9) -0.088(8) 0.034(6) -0.023(6)
C14 0.076(6) 0.073(6) 0.151(9) -0.002(6) 0.015(6) 0.001(5)
C33 0.067(6) 0.114(8) 0.150(8) -0.026(9) 0.020(6) -0.034(6)
C53 0.113(9) 0.241(17) 0.078(7) -0.021(8) 0.022(6) -0.027(10)
C30 0.103(8) 0.075(7) 0.126(8) -0.019(6) 0.040(7) -0.014(6)
C3 0.059(5) 0.079(6) 0.072(4) -0.007(4) 0.010(4) 0.005(4)
C49 0.050(6) 0.262(18) 0.102(7) -0.051(10) 0.000(5) 0.004(8)
C28 0.078(7) 0.124(10) 0.129(9) -0.035(8) -0.001(6) -0.046(7)
O3 0.081(5) 0.291(13) 0.122(6) -0.089(7) 0.009(4) -0.089(7)
C48 0.050(5) 0.143(9) 0.072(6) -0.029(6) -0.019(4) 0.014(5)
C51 0.088(8) 0.30(2) 0.100(8) 0.027(11) 0.004(6) 0.069(11)
C20 0.153(11) 0.129(9) 0.130(9) -0.047(8) 0.098(9) -0.064(8)
C50 0.067(7) 0.208(16) 0.254(19) -0.093(14) -0.007(9) -0.024(9)
O13 0.067(4) 0.167(7) 0.070(4) 0.027(4) 0.007(3) -0.035(4)
C16 0.054(4) 0.061(5) 0.060(4) -0.016(4) 0.012(3) -0.008(4)
Br2 0.1603(16) 0.240(2) 0.254(2) -0.0493(18) -0.0210(14) -0.1410(17)
O9 0.066(3) 0.080(4) 0.096(4) 0.005(3) -0.011(3) -0.030(3)
C17 0.058(5) 0.068(6) 0.073(5) -0.006(4) 0.012(4) -0.010(4)
O1 0.048(3) 0.189(7) 0.100(4) -0.042(5) 0.027(3) -0.024(4)
O4 0.056(4) 0.083(4) 0.184(7) -0.033(4) 0.037(4) -0.013(3)
C29 0.145(12) 0.089(8) 0.126(9) -0.043(7) 0.017(8) -0.050(8)
C19 0.151(13) 0.202(16) 0.137(11) 0.040(11) -0.044(9) -0.063(12)
O7' 0.056(3) 0.065(3) 0.095(5) 0.005(4) 0.005(4) -0.005(3)
C25' 0.058(4) 0.079(4) 0.109(4) 0.002(4) -0.003(3) 0.005(3)
O6' 0.072(4) 0.102(5) 0.151(8) 0.011(7) -0.013(6) 0.009(4)
C26' 0.114(7) 0.120(7) 0.139(7) 0.003(5) 0.010(5) 0.001(4)
C27' 0.196(12) 0.193(12) 0.173(10) 0.013(9) 0.045(9) -0.010(9)
C25 0.058(4) 0.079(4) 0.109(4) 0.002(4) -0.003(3) 0.005(3)
O7 0.056(3) 0.065(3) 0.095(5) 0.005(4) 0.005(4) -0.005(3)
C26 0.114(7) 0.120(7) 0.139(7) 0.003(5) 0.010(5) 0.001(4)
O6 0.072(4) 0.102(5) 0.151(8) 0.011(7) -0.013(6) 0.009(4)
C27 0.196(12) 0.193(12) 0.173(10) 0.013(9) 0.045(9) -0.010(9)

loop_
_atom_type_symbol
_atom_type_description
_atom_type_scat_dispersion_real
_atom_type_scat_dispersion_imag
_atom_type_scat_source
C C 0.0033 0.0016 'International Tables Vol C Tables 4.2.6.8 and 6.1.1.4'
H H 0.0000 0.0000 'International Tables Vol C Tables 4.2.6.8 and 6.1.1.4'
N N 0.0061 0.0033 'International Tables Vol C Tables 4.2.6.8 and 6.1.1.4'
O O 0.0106 0.0060 'International Tables Vol C Tables 4.2.6.8 and 6.1.1.4'
Br Br -0.2901 2.4595 'International Tables Vol C Tables 4.2.6.8 and 6.1.1.4'

loop_
_geom_angle_atom_site_label_1
_geom_angle_atom_site_label_2
_geom_angle_atom_site_label_3
_geom_angle
C47 O12 C48 121.5(6)
C17 O5 C18 122.3(7)
C16 N1 C17 120.6(7)
C16 N1 C15 109.6(6)
C17 N1 C15 129.5(7)
C40 C39 C38 115.3(6)
C40 C39 C46 103.1(5)
C38 C39 C46 112.0(6)
C40 C39 C35 113.7(6)
C38 C39 C35 102.2(5)
C46 C39 C35 111.0(5)
C46 N2 C47 126.8(6)
C46 N2 C45 110.6(5)
C47 N2 C45 122.5(6)
C25' C22 C23 110.1(7)
C25' C22 C8 114.2(6)
C23 C22 C8 104.8(6)
C25' C22 H22 109.2
C23 C22 H22 109.2
C8 C22 H22 109.2
C15 C10 C11 120.7(9)
C15 C10 C9 109.7(6)
C11 C10 C9 129.6(8)
C52 O14 C53 117.1(7)
O11 C47 O12 127.1(7)
O11 C47 N2 121.0(7)
O12 C47 N2 111.9(7)
C14 C15 C10 120.5(8)
C14 C15 N1 130.0(8)
C10 C15 N1 109.4(7)
C34 C35 C36 114.1(6)
C34 C35 C39 111.6(6)
C36 C35 C39 104.3(5)
C34 C35 H35 108.9
C36 C35 H35 108.9
C39 C35 H35 108.9
C10 C9 C16 102.3(6)
C10 C9 C8 115.9(6)
C16 C9 C8 111.5(6)
C10 C9 C24 113.2(7)
C16 C9 C24 110.5(6)
C8 C9 C24 103.6(6)
C37 C36 C35 106.0(5)
C37 C36 C52 115.7(6)
C35 C36 C52 111.9(5)
C37 C36 H36 107.6
C35 C36 H36 107.6
C52 C36 H36 107.6
C41 C40 C45 118.4(7)
C41 C40 C39 131.2(7)
C45 C40 C39 110.4(6)
C23 C24 C9 106.0(6)
C23 C24 H24A 110.5
C9 C24 H24A 110.5
C23 C24 H24B 110.5
C9 C24 H24B 110.5
H24A C24 H24B 108.7
C44 C45 C40 122.4(7)
C44 C45 N2 129.1(7)
C40 C45 N2 108.5(6)
O1 C7 C4 120.5(7)
O1 C7 C8 121.5(6)
C4 C7 C8 117.8(6)
C3 C2 C1 119.5(8)
C3 C2 H2 120.3
C1 C2 H2 120.3
C31 C32 C33 121.3(8)
C31 C32 H32 119.4
C33 C32 H32 119.4
O9 C37 C38 124.7(7)
O9 C37 C36 126.7(6)
C38 C37 C36 108.4(5)
C3 C4 C5 118.7(7)
C3 C4 C7 118.7(7)
C5 C4 C7 122.6(7)
C32 C31 C30 118.2(7)
C32 C31 C34 123.3(7)
C30 C31 C34 118.5(7)
C18 C21 H21A 109.5
C18 C21 H21B 109.5
H21A C21 H21B 109.5
C18 C21 H21C 109.5
H21A C21 H21C 109.5
H21B C21 H21C 109.5
C1 C6 C5 120.1(7)
C1 C6 H6 119.9
C5 C6 H6 119.9
O10 C46 N2 127.2(6)
O10 C46 C39 125.5(6)
N2 C46 C39 107.2(6)
C42 C41 C40 120.1(8)
C42 C41 H41 120.0
C40 C41 H41 120.0
C45 C44 C43 117.9(8)
C45 C44 H44 121.0
C43 C44 H44 121.0
O13 C52 O14 124.6(8)
O13 C52 C36 125.6(7)
O14 C52 C36 109.8(6)
O8 C34 C31 119.9(7)
O8 C34 C35 121.7(7)
C31 C34 C35 118.3(6)
C7 C8 C9 113.0(6)
C7 C8 C22 114.0(6)
C9 C8 C22 106.7(6)
C7 C8 H8 107.6
C9 C8 H8 107.6
C22 C8 H8 107.6
C6 C5 C4 119.9(7)
C6 C5 H5 120.0
C4 C5 H5 120.0
C37 C38 C39 106.6(6)
C37 C38 H38A 110.4
C39 C38 H38A 110.4
C37 C38 H38B 110.4
C39 C38 H38B 110.4
H38A C38 H38B 108.6
C10 C11 C12 116.9(10)
C10 C11 H11 121.5
C12 C11 H11 121.5
C21 C18 C20 110.7(8)
C21 C18 O5 101.6(8)
C20 C18 O5 108.9(7)
C21 C18 C19 111.4(11)
C20 C18 C19 115.1(11)
O5 C18 C19 108.1(7)
C41 C42 C43 120.0(8)
C41 C42 H42 120.0
C43 C42 H42 120.0
O3 C23 C24 129.3(9)
O3 C23 C22 118.9(9)
C24 C23 C22 110.6(6)
C12 C13 C14 121.6(10)
C12 C13 H13 119.2
C14 C13 H13 119.2
C6 C1 C2 120.9(7)
C6 C1 Br1 119.0(6)
C2 C1 Br1 120.0(6)
C13 C12 C11 121.7(10)
C13 C12 H12 119.2
C11 C12 H12 119.2
C53 C54 H54A 109.5
C53 C54 H54B 109.5
H54A C54 H54B 109.5
C53 C54 H54C 109.5
H54A C54 H54C 109.5
H54B C54 H54C 109.5
C44 C43 C42 121.1(8)
C44 C43 H43 119.5
C42 C43 H43 119.5
C13 C14 C15 118.5(9)
C13 C14 H14 120.8
C15 C14 H14 120.8
C28 C33 C32 119.3(10)
C28 C33 H33 120.4
C32 C33 H33 120.4
C54 C53 O14 107.4(13)
C54 C53 H53A 110.2
O14 C53 H53A 110.2
C54 C53 H53B 110.2
O14 C53 H53B 110.2
H53A C53 H53B 108.5
C29 C30 C31 120.6(9)
C29 C30 H30 119.7
C31 C30 H30 119.7
C2 C3 C4 120.9(7)
C2 C3 H3 119.6
C4 C3 H3 119.6
C48 C49 H49A 109.5
C48 C49 H49B 109.5
H49A C49 H49B 109.5
C48 C49 H49C 109.5
H49A C49 H49C 109.5
H49B C49 H49C 109.5
C33 C28 C29 121.6(9)
C33 C28 Br2 119.7(10)
C29 C28 Br2 118.7(9)
C49 C48 C51 112.6(11)
C49 C48 O12 101.9(6)
C51 C48 O12 109.6(9)
C49 C48 C50 111.4(12)
C51 C48 C50 111.0(12)
O12 C48 C50 109.9(9)
C48 C51 H51A 109.5
C48 C51 H51B 109.5
H51A C51 H51B 109.5
C48 C51 H51C 109.5
H51A C51 H51C 109.5
H51B C51 H51C 109.5
C18 C20 H20A 109.5
C18 C20 H20B 109.5
H20A C20 H20B 109.5
C18 C20 H20C 109.5
H20A C20 H20C 109.5
H20B C20 H20C 109.5
C48 C50 H50A 109.5
C48 C50 H50B 109.5
H50A C50 H50B 109.5
C48 C50 H50C 109.5
H50A C50 H50C 109.5
H50B C50 H50C 109.5
O2 C16 N1 127.9(6)
O2 C16 C9 123.1(7)
N1 C16 C9 109.0(6)
O4 C17 O5 127.2(7)
O4 C17 N1 122.4(7)
O5 C17 N1 110.3(7)
C30 C29 C28 119.0(10)
C30 C29 H29 120.5
C28 C29 H29 120.5
C18 C19 H19A 109.5
C18 C19 H19B 109.5
H19A C19 H19B 109.5
C18 C19 H19C 109.5
H19A C19 H19C 109.5
H19B C19 H19C 109.5
C25' O7' C26' 112.4(15)
O6' C25' O7' 129.0(16)
O6' C25' C22 116.2(14)
O7' C25' C22 113.3(7)
O7' C26' C27' 104.4(8)
O7' C26' H26A 110.9
C27' C26' H26A 110.9
O7' C26' H26B 110.9
C27' C26' H26B 110.9
H26A C26' H26B 108.9
C26' C27' H27A 109.5
C26' C27' H27B 109.5
H27A C27' H27B 109.5
C26' C27' H27C 109.5
H27A C27' H27C 109.5
H27B C27' H27C 109.5
O7 C26 C27 104.1(8)
O7 C26 H26C 110.9
C27 C26 H26C 110.9
O7 C26 H26D 110.9
C27 C26 H26D 110.9
H26C C26 H26D 109.0
C26 C27 H27D 109.5
C26 C27 H27E 109.5
H27D C27 H27E 109.5
C26 C27 H27F 109.5
H27D C27 H27F 109.5
H27E C27 H27F 109.5

loop_
_geom_bond_atom_site_label_1
_geom_bond_atom_site_label_2
_geom_bond_distance
Br1 C1 1.898(7)
O12 C47 1.278(9)
O12 C48 1.491(9)
O10 C46 1.183(8)
O5 C17 1.297(10)
O5 C18 1.499(9)
N1 C16 1.399(10)
N1 C17 1.415(9)
N1 C15 1.418(10)
C39 C40 1.487(10)
C39 C38 1.531(10)
C39 C46 1.541(9)
C39 C35 1.578(9)
N2 C46 1.405(9)
N2 C47 1.412(9)
N2 C45 1.432(9)
C22 C25' 1.496(11)
C22 C23 1.502(12)
C22 C8 1.537(9)
C22 H22 0.9800
O8 C34 1.208(9)
C10 C15 1.394(11)
C10 C11 1.395(12)
C10 C9 1.502(12)
O14 C52 1.329(9)
O14 C53 1.499(12)
C47 O11 1.201(9)
C15 C14 1.391(12)
C35 C34 1.506(10)
C35 C36 1.529(9)
C35 H35 0.9800
C9 C16 1.515(10)
C9 C8 1.533(11)
C9 C24 1.556(10)
C36 C37 1.519(10)
C36 C52 1.531(11)
C36 H36 0.9800
C40 C41 1.396(10)
C40 C45 1.400(10)
C24 C23 1.489(12)
C24 H24A 0.9700
C24 H24B 0.9700
C45 C44 1.359(11)
C7 O1 1.200(8)
C7 C4 1.507(10)
C7 C8 1.508(10)
C2 C3 1.364(11)
C2 C1 1.374(11)
C2 H2 0.9300
C32 C31 1.343(11)
C32 C33 1.393(12)
C32 H32 0.9300
C37 O9 1.202(8)
C37 C38 1.498(9)
C4 C3 1.383(10)
C4 C5 1.391(10)
C31 C30 1.404(12)
C31 C34 1.475(10)
C21 C18 1.493(15)
C21 H21A 0.9600
C21 H21B 0.9600
C21 H21C 0.9600
O2 C16 1.215(9)
C6 C1 1.356(10)
C6 C5 1.374(10)
C6 H6 0.9300
C41 C42 1.359(12)
C41 H41 0.9300
C44 C43 1.387(13)
C44 H44 0.9300
C52 O13 1.180(9)
C8 H8 0.9800
C5 H5 0.9300
C38 H38A 0.9700
C38 H38B 0.9700
C11 C12 1.420(15)
C11 H11 0.9300
C18 C20 1.496(12)
C18 C19 1.515(16)
C42 C43 1.398(14)
C42 H42 0.9300
C23 O3 1.172(10)
C13 C12 1.342(16)
C13 C14 1.382(14)
C13 H13 0.9300
C12 H12 0.9300
C54 C53 1.44(2)
C54 H54A 0.9600
C54 H54B 0.9600
C54 H54C 0.9600
C43 H43 0.9300
C14 H14 0.9300
C33 C28 1.329(16)
C33 H33 0.9300
C53 H53A 0.9700
C53 H53B 0.9700
C30 C29 1.361(14)
C30 H30 0.9300
C3 H3 0.9300
C49 C48 1.486(13)
C49 H49A 0.9600
C49 H49B 0.9600
C49 H49C 0.9600
C28 C29 1.373(16)
C28 Br2 1.891(10)
C48 C51 1.488(17)
C48 C50 1.519(18)
C51 H51A 0.9600
C51 H51B 0.9600
C51 H51C 0.9600
C20 H20A 0.9600
C20 H20B 0.9600
C20 H20C 0.9600
C50 H50A 0.9600
C50 H50B 0.9600
C50 H50C 0.9600
C17 O4 1.200(9)
C29 H29 0.9300
C19 H19A 0.9600
C19 H19B 0.9600
C19 H19C 0.9600
O7' C25' 1.395(16)
O7' C26' 1.4504(14)
C25' O6' 1.2001(14)
C26' C27' 1.4999(14)
C26' H26A 0.9700
C26' H26B 0.9700
C27' H27A 0.9600
C27' H27B 0.9600
C27' H27C 0.9600
O7 C26 1.4506(14)
C26 C27 1.4998(14)
C26 H26C 0.9700
C26 H26D 0.9700
C27 H27D 0.9600
C27 H27E 0.9600
C27 H27F 0.9600

loop_
_geom_torsion_atom_site_label_1
_geom_torsion_atom_site_label_2
_geom_torsion_atom_site_label_3
_geom_torsion_atom_site_label_4
_geom_torsion
C48 O12 C47 O11 -6.5(15)
C48 O12 C47 N2 174.8(8)
C46 N2 C47 O11 166.0(9)
C45 N2 C47 O11 -10.4(13)
C46 N2 C47 O12 -15.3(11)
C45 N2 C47 O12 168.4(7)
C11 C10 C15 C14 2.5(13)
C9 C10 C15 C14 -178.2(8)
C11 C10 C15 N1 -179.1(8)
C9 C10 C15 N1 0.1(9)
C16 N1 C15 C14 176.9(9)
C17 N1 C15 C14 3.2(14)
C16 N1 C15 C10 -1.3(8)
C17 N1 C15 C10 -174.9(7)
C40 C39 C35 C34 -33.8(7)
C38 C39 C35 C34 -158.6(6)
C46 C39 C35 C34 81.9(7)
C40 C39 C35 C36 89.8(6)
C38 C39 C35 C36 -35.0(6)
C46 C39 C35 C36 -154.5(5)
C15 C10 C9 C16 0.9(8)
C11 C10 C9 C16 -180.0(9)
C15 C10 C9 C8 122.4(7)
C11 C10 C9 C8 -58.4(11)
C15 C10 C9 C24 -118.0(7)
C11 C10 C9 C24 61.1(11)
C34 C35 C36 C37 147.3(6)
C39 C35 C36 C37 25.3(6)
C34 C35 C36 C52 -85.7(8)
C39 C35 C36 C52 152.4(6)
C38 C39 C40 C41 54.8(11)
C46 C39 C40 C41 177.1(8)
C35 C39 C40 C41 -62.7(11)
C38 C39 C40 C45 -125.6(6)
C46 C39 C40 C45 -3.4(8)
C35 C39 C40 C45 116.9(7)
C10 C9 C24 C23 -101.9(8)
C16 C9 C24 C23 144.0(7)
C8 C9 C24 C23 24.4(8)
C41 C40 C45 C44 2.3(12)
C39 C40 C45 C44 -177.3(8)
C41 C40 C45 N2 -179.2(7)
C39 C40 C45 N2 1.2(9)
C46 N2 C45 C44 -179.8(9)
C47 N2 C45 C44 -2.9(13)
C46 N2 C45 C40 1.9(8)
C47 N2 C45 C40 178.7(7)
C35 C36 C37 O9 178.4(7)
C52 C36 C37 O9 53.7(9)
C35 C36 C37 C38 -5.7(7)
C52 C36 C37 C38 -130.4(6)
O1 C7 C4 C3 -30.1(12)
C8 C7 C4 C3 144.3(7)
O1 C7 C4 C5 148.6(9)
C8 C7 C4 C5 -37.0(11)
C33 C32 C31 C30 1.4(14)
C33 C32 C31 C34 -175.7(9)
C47 N2 C46 O10 -1.8(12)
C45 N2 C46 O10 174.9(7)
C47 N2 C46 C39 179.3(7)
C45 N2 C46 C39 -3.9(8)
C40 C39 C46 O10 -174.5(7)
C38 C39 C46 O10 -50.0(9)
C35 C39 C46 O10 63.4(9)
C40 C39 C46 N2 4.4(7)
C38 C39 C46 N2 128.8(6)
C35 C39 C46 N2 -117.7(6)
C45 C40 C41 C42 0.6(14)
C39 C40 C41 C42 -179.9(9)
C40 C45 C44 C43 -2.1(14)
N2 C45 C44 C43 179.8(9)
C53 O14 C52 O13 -2.1(14)
C53 O14 C52 C36 177.2(9)
C37 C36 C52 O13 130.9(9)
C35 C36 C52 O13 9.3(11)
C37 C36 C52 O14 -48.5(8)
C35 C36 C52 O14 -170.1(6)
C32 C31 C34 O8 141.7(9)
C30 C31 C34 O8 -35.4(12)
C32 C31 C34 C35 -42.1(11)
C30 C31 C34 C35 140.8(8)
C36 C35 C34 O8 -15.6(11)
C39 C35 C34 O8 102.3(9)
C36 C35 C34 C31 168.3(6)
C39 C35 C34 C31 -73.8(8)
O1 C7 C8 C9 110.2(9)
C4 C7 C8 C9 -64.1(9)
O1 C7 C8 C22 -11.9(12)
C4 C7 C8 C22 173.8(7)
C10 C9 C8 C7 -30.5(8)
C16 C9 C8 C7 86.0(7)
C24 C9 C8 C7 -155.1(6)
C10 C9 C8 C22 95.6(7)
C16 C9 C8 C22 -147.9(6)
C24 C9 C8 C22 -29.0(7)
C25' C22 C8 C7 -91.3(8)
C23 C22 C8 C7 148.1(7)
C25' C22 C8 C9 143.1(7)
C23 C22 C8 C9 22.6(8)
C1 C6 C5 C4 -1.1(11)
C3 C4 C5 C6 1.3(11)
C7 C4 C5 C6 -177.4(7)
O9 C37 C38 C39 159.0(7)
C36 C37 C38 C39 -17.1(7)
C40 C39 C38 C37 -91.9(7)
C46 C39 C38 C37 150.7(6)
C35 C39 C38 C37 31.9(7)
C15 C10 C11 C12 -1.9(14)
C9 C10 C11 C12 179.1(10)
C17 O5 C18 C21 178.1(8)
C17 O5 C18 C20 61.2(11)
C17 O5 C18 C19 -64.6(11)
C40 C41 C42 C43 -3.6(18)
C9 C24 C23 O3 -178.5(10)
C9 C24 C23 C22 -11.0(10)
C25' C22 C23 O3 38.7(11)
C8 C22 C23 O3 161.9(9)
C25' C22 C23 C24 -130.2(7)
C8 C22 C23 C24 -7.0(9)
C5 C6 C1 C2 0.9(11)
C5 C6 C1 Br1 177.7(6)
C3 C2 C1 C6 -0.9(12)
C3 C2 C1 Br1 -177.7(6)
C14 C13 C12 C11 -3(2)
C10 C11 C12 C13 2(2)
C45 C44 C43 C42 -1.0(18)
C41 C42 C43 C44 4(2)
C12 C13 C14 C15 3(2)
C10 C15 C14 C13 -3.1(16)
N1 C15 C14 C13 178.9(10)
C31 C32 C33 C28 -2.4(17)
C52 O14 C53 C54 82.6(13)
C32 C31 C30 C29 -0.1(14)
C34 C31 C30 C29 177.2(10)
C1 C2 C3 C4 1.1(12)
C5 C4 C3 C2 -1.3(11)
C7 C4 C3 C2 177.4(7)
C32 C33 C28 C29 2(2)
C32 C33 C28 Br2 -179.1(9)
C47 O12 C48 C49 -179.1(10)
C47 O12 C48 C51 -59.7(13)
C47 O12 C48 C50 62.6(14)
C17 N1 C16 O2 -2.7(11)
C15 N1 C16 O2 -177.1(7)
C17 N1 C16 C9 176.2(6)
C15 N1 C16 C9 1.8(8)
C10 C9 C16 O2 177.3(7)
C8 C9 C16 O2 52.8(9)
C24 C9 C16 O2 -61.9(10)
C10 C9 C16 N1 -1.6(7)
C8 C9 C16 N1 -126.1(6)
C24 C9 C16 N1 119.1(7)
C18 O5 C17 O4 -1.3(13)
C18 O5 C17 N1 -179.0(6)
C16 N1 C17 O4 7.2(12)
C15 N1 C17 O4 -179.7(8)
C16 N1 C17 O5 -175.0(6)
C15 N1 C17 O5 -1.9(10)
C31 C30 C29 C28 -0.2(18)
C33 C28 C29 C30 -1(2)
Br2 C28 C29 C30 -179.6(9)
C26' O7' C25' O6' 4(2)
C26' O7' C25' C22 169.0(12)
C23 C22 C25' O6' 64.7(13)
C8 C22 C25' O6' -52.9(14)
C23 C22 C25' O7' -102.7(11)
C8 C22 C25' O7' 139.7(10)
C25' O7' C26' C27' 120(2)
